data_4078610
loop_
_publ_author_name
'Lu, Bei-Li'
'Wei, Yin'
'Shi, Min'

_publ_section_title
;
 Rhodium(I)-Catalyzed Pauson--Khand-type [3 + 2 + 1] Cycloaddition
 Reaction of Ene-Vinylidenecyclopropanes and CO: A Highly Regio- and
 Stereoselective Synthetic Approach for the Preparation of Aza- and
 Oxa-Bicyclic Compounds
;
_journal_issue 12
_journal_name_full Organometallics
_journal_page_first 4601
_journal_paper_doi 10.1021/om3004288
_journal_volume 31
_journal_year 2012
_chemical_formula_sum 'C24 H30 Br N O3 S'
_chemical_formula_weight 492.46
_chemical_name_systematic
; 
 ? 
;
_space_group_IT_number 2
_symmetry_cell_setting triclinic
_symmetry_space_group_name_Hall '-P 1'
_symmetry_space_group_name_H-M 'P -1'
_atom_sites_solution_hydrogens geom
_atom_sites_solution_primary direct
_atom_sites_solution_secondary difmap
_audit_creation_method SHELXL-97
_cell_angle_alpha 77.980(2)
_cell_angle_beta 74.061(2)
_cell_angle_gamma 89.870(3)
_cell_formula_units_Z 4
_cell_length_a 12.2812(12)
_cell_length_b 13.3467(14)
_cell_length_c 15.9608(17)
_cell_measurement_reflns_used 2676
_cell_measurement_temperature 293(2)
_cell_measurement_theta_max 45.283
_cell_measurement_theta_min 4.629
_cell_volume 2456.3(4)
_computing_cell_refinement 'Bruker SMART'
_computing_data_collection 'Bruker SMART'
_computing_data_reduction 'Bruker SHELXTL'
_computing_molecular_graphics 'Bruker SHELXTL'
_computing_publication_material 'Bruker SHELXTL'
_computing_structure_refinement 'SHELXL-97 (Sheldrick, 1997)'
_computing_structure_solution 'SHELXS-97 (Sheldrick, 1990)'
_diffrn_ambient_temperature 293(2)
_diffrn_measured_fraction_theta_full 0.998
_diffrn_measured_fraction_theta_max 0.998
_diffrn_measurement_device_type 'CCD area detector'
_diffrn_measurement_method 'phi and omega scans'
_diffrn_radiation_monochromator graphite
_diffrn_radiation_source 'fine-focus sealed tube'
_diffrn_radiation_type MoK\a
_diffrn_radiation_wavelength 0.71073
_diffrn_reflns_av_R_equivalents 0.0000
_diffrn_reflns_av_sigmaI/netI 0.0661
_diffrn_reflns_limit_h_max 15
_diffrn_reflns_limit_h_min -14
_diffrn_reflns_limit_k_max 16
_diffrn_reflns_limit_k_min -15
_diffrn_reflns_limit_l_max 19
_diffrn_reflns_limit_l_min 0
_diffrn_reflns_number 9651
_diffrn_reflns_theta_full 26.00
_diffrn_reflns_theta_max 26.00
_diffrn_reflns_theta_min 1.56
_exptl_absorpt_coefficient_mu 1.782
_exptl_absorpt_correction_T_max 1.00000
_exptl_absorpt_correction_T_min 0.15823
_exptl_absorpt_correction_type empirical
_exptl_absorpt_process_details sadabs
_exptl_crystal_colour colorless
_exptl_crystal_density_diffrn 1.332
_exptl_crystal_density_method 'not measured'
_exptl_crystal_description prismatic
_exptl_crystal_F_000 1024
_exptl_crystal_size_max 0.248
_exptl_crystal_size_mid 0.156
_exptl_crystal_size_min 0.123
_platon_squeeze_details
;
;
_refine_diff_density_max 0.918
_refine_diff_density_min -0.781
_refine_diff_density_rms 0.073
_refine_ls_extinction_method none
_refine_ls_goodness_of_fit_ref 1.014
_refine_ls_hydrogen_treatment constr
_refine_ls_matrix_type full
_refine_ls_number_parameters 547
_refine_ls_number_reflns 9651
_refine_ls_number_restraints 30
_refine_ls_restrained_S_all 1.034
_refine_ls_R_factor_all 0.1162
_refine_ls_R_factor_gt 0.0674
_refine_ls_shift/su_max 0.001
_refine_ls_shift/su_mean 0.000
_refine_ls_structure_factor_coef Fsqd
_refine_ls_weighting_details 'calc w=1/[\s^2^(Fo^2^)+(0.1114P)^2^+0.0000P] where P=(Fo^2^+2Fc^2^)/3'
_refine_ls_weighting_scheme calc
_refine_ls_wR_factor_gt 0.1832
_refine_ls_wR_factor_ref 0.2020
_reflns_number_gt 5481
_reflns_number_total 9651
_reflns_threshold_expression >2sigma(I)
_cod_data_source_file om3004288_si_002.cif
_cod_data_source_block cd21258
_cod_depositor_comments
;
The following automatic conversions were performed:

'_symmetry_cell_setting' value 'Triclinic' changed to 'triclinic'
according to /home/saulius/struct/CIF-dictionaries/cif_core.dic
dictionary named 'cif_core.dic' version 2.4.1 from 2010-06-29.

Automatic conversion script
Id: cif_fix_values 1891 2012-01-12 08:04:46Z andrius 
;
_cod_original_sg_symbol_H-M P-1
_cod_database_code 4078610

loop_
_symmetry_equiv_pos_as_xyz
'x, y, z'
'-x, -y, -z'

loop_
_atom_site_label
_atom_site_type_symbol
_atom_site_fract_x
_atom_site_fract_y
_atom_site_fract_z
_atom_site_U_iso_or_equiv
_atom_site_adp_type
_atom_site_occupancy
_atom_site_symmetry_multiplicity
_atom_site_calc_flag
_atom_site_refinement_flags
Br1 Br 0.42693(6) 0.52900(6) 0.75211(5) 0.1053(3) Uani 1 1 d .
Br1' Br 0.74293(6) -0.03426(6) 0.27118(5) 0.1136(3) Uani 1 1 d .
S1 S -0.01751(10) 0.25790(8) 0.99805(7) 0.0488(3) Uani 1 1 d .
S1' S 0.47978(9) 0.23273(8) 0.01707(7) 0.0466(3) Uani 1 1 d .
N1 N -0.0773(3) 0.2119(2) 0.9346(2) 0.0418(8) Uani 1 1 d .
N1' N 0.3735(3) 0.2802(2) 0.0779(2) 0.0419(8) Uani 1 1 d .
O1 O 0.0463(3) 0.0820(3) 0.6395(2) 0.0778(10) Uani 1 1 d .
O2 O 0.0188(3) 0.1733(2) 1.05159(19) 0.0633(8) Uani 1 1 d .
O3 O -0.0943(3) 0.3253(2) 1.03882(19) 0.0581(8) Uani 1 1 d .
O1' O 0.3091(4) 0.4018(4) 0.3690(3) 0.1131(17) Uani 1 1 d U
O2' O 0.5556(3) 0.3171(2) -0.03625(19) 0.0611(8) Uani 1 1 d .
O3' O 0.4337(3) 0.1649(2) -0.02463(19) 0.0584(8) Uani 1 1 d .
C1 C -0.1890(4) 0.1977(3) 0.8381(2) 0.0415(9) Uani 1 1 d .
H1 H -0.2704 0.1855 0.8679 0.050 Uiso 1 1 calc R
C2 C -0.1403(4) 0.2744(3) 0.8791(3) 0.0468(10) Uani 1 1 d .
H2A H -0.0903 0.3265 0.8331 0.056 Uiso 1 1 calc R
H2B H -0.2004 0.3076 0.9149 0.056 Uiso 1 1 calc R
C3 C -0.0289(4) 0.1312(3) 0.8895(3) 0.0457(10) Uani 1 1 d .
H3A H -0.0054 0.0760 0.9297 0.055 Uiso 1 1 calc R
H3B H 0.0353 0.1577 0.8384 0.055 Uiso 1 1 calc R
C4 C -0.1286(4) 0.0955(3) 0.8610(2) 0.0433(9) Uani 1 1 d .
C5 C -0.0900(4) 0.0455(3) 0.7808(3) 0.0556(11) Uani 1 1 d .
H5A H -0.0447 -0.0115 0.7957 0.067 Uiso 1 1 calc R
H5B H -0.1565 0.0178 0.7699 0.067 Uiso 1 1 calc R
C6 C -0.0220(4) 0.1162(3) 0.6961(3) 0.0540(11) Uani 1 1 d .
C7 C -0.0526(4) 0.2238(3) 0.6862(2) 0.0479(10) Uani 1 1 d .
C8 C -0.1722(4) 0.2337(3) 0.7384(2) 0.0456(10) Uani 1 1 d .
C9 C -0.2543(4) 0.2646(3) 0.7017(3) 0.0519(11) Uani 1 1 d .
C10 C -0.3754(4) 0.2718(4) 0.7523(3) 0.0724(14) Uani 1 1 d .
H10A H -0.3813 0.2636 0.8146 0.109 Uiso 1 1 calc R
H10B H -0.4216 0.2187 0.7441 0.109 Uiso 1 1 calc R
H10C H -0.4009 0.3376 0.7306 0.109 Uiso 1 1 calc R
C11 C -0.2331(5) 0.2996(4) 0.6017(3) 0.0788(16) Uani 1 1 d .
H11A H -0.2482 0.3708 0.5874 0.118 Uiso 1 1 calc R
H11B H -0.2822 0.2597 0.5819 0.118 Uiso 1 1 calc R
H11C H -0.1555 0.2904 0.5723 0.118 Uiso 1 1 calc R
C12 C -0.2079(4) 0.0226(3) 0.9400(3) 0.0588(12) Uani 1 1 d .
H12A H -0.1679 -0.0357 0.9591 0.088 Uiso 1 1 calc R
H12B H -0.2711 0.0001 0.9228 0.088 Uiso 1 1 calc R
H12C H -0.2349 0.0573 0.9881 0.088 Uiso 1 1 calc R
C13 C 0.0221(4) 0.3050(4) 0.6400(3) 0.0553(11) Uani 1 1 d .
C14 C -0.0123(5) 0.4140(4) 0.6312(3) 0.0712(14) Uani 1 1 d .
H14A H -0.0112 0.4417 0.5697 0.085 Uiso 1 1 calc R
H14B H -0.0895 0.4148 0.6681 0.085 Uiso 1 1 calc R
C15 C 0.0630(6) 0.4810(5) 0.6577(4) 0.0935(19) Uani 1 1 d .
H15A H 0.0498 0.4624 0.7219 0.112 Uiso 1 1 calc R
H15B H 0.0439 0.5517 0.6423 0.112 Uiso 1 1 calc R
C16 C 0.1884(7) 0.4721(6) 0.6123(5) 0.117(3) Uani 1 1 d .
H16A H 0.2050 0.5023 0.5491 0.140 Uiso 1 1 calc R
H16B H 0.2344 0.5097 0.6374 0.140 Uiso 1 1 calc R
C17 C 0.2177(6) 0.3624(6) 0.6249(5) 0.107(2) Uani 1 1 d .
H17A H 0.2117 0.3359 0.6875 0.129 Uiso 1 1 calc R
H17B H 0.2960 0.3588 0.5913 0.129 Uiso 1 1 calc R
C18 C 0.1436(5) 0.2950(5) 0.5958(3) 0.0795(16) Uani 1 1 d .
H18A H 0.1575 0.3144 0.5316 0.095 Uiso 1 1 calc R
H18B H 0.1623 0.2241 0.6110 0.095 Uiso 1 1 calc R
C19 C 0.1051(4) 0.3325(3) 0.9292(3) 0.0468(10) Uani 1 1 d .
C20 C 0.0997(4) 0.4380(3) 0.9020(3) 0.0571(11) Uani 1 1 d .
H20 H 0.0315 0.4688 0.9192 0.069 Uiso 1 1 calc R
C21 C 0.1950(5) 0.4961(4) 0.8498(3) 0.0648(13) Uani 1 1 d .
H21 H 0.1927 0.5667 0.8313 0.078 Uiso 1 1 calc R
C22 C 0.2941(4) 0.4486(4) 0.8252(3) 0.0659(13) Uani 1 1 d .
C23 C 0.3022(4) 0.3453(4) 0.8514(4) 0.0679(13) Uani 1 1 d .
H23 H 0.3708 0.3152 0.8341 0.082 Uiso 1 1 calc R
C24 C 0.2058(4) 0.2870(4) 0.9042(3) 0.0626(12) Uani 1 1 d .
H24 H 0.2091 0.2166 0.9231 0.075 Uiso 1 1 calc R
C1' C 0.1959(3) 0.2921(3) 0.1788(3) 0.0416(9) Uani 1 1 d .
H1' H 0.1349 0.3038 0.1497 0.050 Uiso 1 1 calc R
C2' C 0.2739(4) 0.2164(3) 0.1376(3) 0.0471(10) Uani 1 1 d .
H2'1 H 0.2949 0.1664 0.1832 0.057 Uiso 1 1 calc R
H2'2 H 0.2378 0.1805 0.1044 0.057 Uiso 1 1 calc R
C3' C 0.3918(4) 0.3622(3) 0.1221(3) 0.0458(10) Uani 1 1 d .
H3'1 H 0.4407 0.4185 0.0805 0.055 Uiso 1 1 calc R
H3'2 H 0.4240 0.3367 0.1711 0.055 Uiso 1 1 calc R
C4' C 0.2712(4) 0.3942(3) 0.1554(3) 0.0478(10) Uani 1 1 d .
C5' C 0.2585(4) 0.4422(4) 0.2360(3) 0.0640(13) Uani 1 1 d .
H5'1 H 0.3156 0.4982 0.2204 0.077 Uiso 1 1 calc R
H5'2 H 0.1847 0.4710 0.2499 0.077 Uiso 1 1 calc R
C6' C 0.2694(4) 0.3699(5) 0.3167(3) 0.0699(15) Uani 1 1 d .
C7' C 0.2274(4) 0.2618(4) 0.3300(3) 0.0547(11) Uani 1 1 d .
C8' C 0.1433(3) 0.2557(3) 0.2790(3) 0.0433(9) Uani 1 1 d .
C9' C 0.0342(4) 0.2296(3) 0.3168(3) 0.0519(11) Uani 1 1 d .
C10' C -0.0529(4) 0.2251(4) 0.2666(3) 0.0705(14) Uani 1 1 d .
H10D H -0.0155 0.2362 0.2039 0.106 Uiso 1 1 calc R
H10E H -0.1056 0.2773 0.2775 0.106 Uiso 1 1 calc R
H10F H -0.0929 0.1590 0.2866 0.106 Uiso 1 1 calc R
C11' C -0.0164(5) 0.2008(5) 0.4155(3) 0.0771(15) Uani 1 1 d .
H11D H -0.0345 0.1282 0.4335 0.116 Uiso 1 1 calc R
H11E H -0.0842 0.2366 0.4319 0.116 Uiso 1 1 calc R
H11F H 0.0370 0.2192 0.4446 0.116 Uiso 1 1 calc R
C12' C 0.2422(5) 0.4702(3) 0.0792(4) 0.0699(14) Uani 1 1 d .
H12D H 0.2940 0.5296 0.0606 0.105 Uiso 1 1 calc R
H12E H 0.1661 0.4906 0.0996 0.105 Uiso 1 1 calc R
H12F H 0.2483 0.4380 0.0298 0.105 Uiso 1 1 calc R
C13' C 0.2600(5) 0.1809(5) 0.3782(3) 0.0773(16) Uani 1 1 d .
C14' C 0.2127(6) 0.0730(5) 0.3891(4) 0.096(2) Uani 1 1 d .
H14C H 0.1684 0.0484 0.4507 0.115 Uiso 1 1 calc R
H14D H 0.1619 0.0746 0.3519 0.115 Uiso 1 1 calc R
C15' C 0.3022(8) -0.0016(6) 0.3652(5) 0.130(3) Uani 1 1 d U
H15C H 0.3391 0.0156 0.3015 0.157 Uiso 1 1 calc R
H15D H 0.2674 -0.0706 0.3802 0.157 Uiso 1 1 calc R
C16' C 0.3913(9) 0.0035(9) 0.4177(7) 0.166(4) Uani 1 1 d U
H16C H 0.3552 -0.0194 0.4812 0.199 Uiso 1 1 calc R
H16D H 0.4511 -0.0420 0.4004 0.199 Uiso 1 1 calc R
C17' C 0.4396(8) 0.1072(9) 0.3997(7) 0.150(3) Uani 1 1 d U
H17C H 0.4784 0.1283 0.3365 0.180 Uiso 1 1 calc R
H17D H 0.4955 0.1081 0.4323 0.180 Uiso 1 1 calc R
C18' C 0.3517(7) 0.1833(7) 0.4254(5) 0.123(3) Uani 1 1 d U
H18C H 0.3880 0.2518 0.4093 0.148 Uiso 1 1 calc R
H18D H 0.3177 0.1666 0.4895 0.148 Uiso 1 1 calc R
C19' C 0.5518(3) 0.1585(3) 0.0884(3) 0.0469(10) Uani 1 1 d .
C20' C 0.5287(4) 0.0542(3) 0.1146(3) 0.0597(12) Uani 1 1 d .
H20' H 0.4759 0.0225 0.0950 0.072 Uiso 1 1 calc R
C21' C 0.5848(5) -0.0028(4) 0.1701(4) 0.0717(14) Uani 1 1 d .
H21' H 0.5685 -0.0732 0.1898 0.086 Uiso 1 1 calc R
C22' C 0.6644(4) 0.0444(4) 0.1961(3) 0.0693(14) Uani 1 1 d .
C23' C 0.6882(4) 0.1485(4) 0.1687(4) 0.0693(13) Uani 1 1 d .
H23' H 0.7425 0.1801 0.1868 0.083 Uiso 1 1 calc R
C24' C 0.6313(4) 0.2051(4) 0.1145(3) 0.0592(12) Uani 1 1 d .
H24' H 0.6469 0.2756 0.0955 0.071 Uiso 1 1 calc R

loop_
_atom_site_aniso_label
_atom_site_aniso_U_11
_atom_site_aniso_U_22
_atom_site_aniso_U_33
_atom_site_aniso_U_23
_atom_site_aniso_U_13
_atom_site_aniso_U_12
Br1 0.0720(4) 0.1110(5) 0.1200(6) -0.0057(4) -0.0199(4) -0.0322(4)
Br1' 0.0951(5) 0.1274(6) 0.1182(6) 0.0017(5) -0.0510(5) 0.0367(4)
S1 0.0584(7) 0.0483(6) 0.0416(6) -0.0126(5) -0.0150(5) 0.0044(5)
S1' 0.0502(6) 0.0477(6) 0.0402(5) -0.0138(5) -0.0067(5) 0.0049(5)
N1 0.050(2) 0.0364(17) 0.0420(18) -0.0111(14) -0.0156(16) 0.0099(14)
N1' 0.0436(19) 0.0400(18) 0.0409(17) -0.0135(14) -0.0065(15) 0.0034(14)
O1 0.091(3) 0.083(2) 0.0552(19) -0.0284(18) -0.0051(19) 0.041(2)
O2 0.083(2) 0.0618(19) 0.0471(17) -0.0048(14) -0.0265(17) 0.0128(17)
O3 0.067(2) 0.0569(18) 0.0536(17) -0.0286(14) -0.0092(16) 0.0088(15)
O1' 0.127(4) 0.152(4) 0.063(2) -0.035(2) -0.020(2) -0.065(3)
O2' 0.0581(19) 0.0626(19) 0.0506(17) -0.0085(15) 0.0018(15) -0.0007(15)
O3' 0.071(2) 0.0621(19) 0.0493(17) -0.0274(15) -0.0163(16) 0.0131(15)
C1 0.047(2) 0.037(2) 0.040(2) -0.0105(17) -0.0108(18) 0.0105(17)
C2 0.062(3) 0.035(2) 0.044(2) -0.0102(17) -0.015(2) 0.0124(19)
C3 0.055(3) 0.033(2) 0.049(2) -0.0070(17) -0.015(2) 0.0108(18)
C4 0.058(3) 0.033(2) 0.037(2) -0.0072(16) -0.0124(19) 0.0061(18)
C5 0.073(3) 0.044(2) 0.055(3) -0.021(2) -0.020(2) 0.018(2)
C6 0.070(3) 0.056(3) 0.044(2) -0.018(2) -0.023(2) 0.021(2)
C7 0.057(3) 0.056(3) 0.032(2) -0.0114(18) -0.0120(19) 0.020(2)
C8 0.059(3) 0.039(2) 0.036(2) -0.0071(17) -0.010(2) 0.0105(19)
C9 0.061(3) 0.053(3) 0.044(2) -0.015(2) -0.015(2) 0.015(2)
C10 0.067(3) 0.089(4) 0.062(3) -0.019(3) -0.017(3) 0.017(3)
C11 0.096(4) 0.099(4) 0.048(3) -0.014(3) -0.033(3) 0.032(3)
C12 0.073(3) 0.042(2) 0.057(3) -0.001(2) -0.016(2) -0.005(2)
C13 0.062(3) 0.066(3) 0.033(2) -0.009(2) -0.007(2) 0.011(2)
C14 0.093(4) 0.055(3) 0.052(3) 0.004(2) -0.011(3) 0.005(3)
C15 0.115(5) 0.073(4) 0.078(4) 0.003(3) -0.017(4) -0.024(4)
C16 0.123(6) 0.099(5) 0.106(5) 0.013(4) -0.021(5) -0.038(5)
C17 0.080(4) 0.143(7) 0.084(4) -0.003(4) -0.014(4) -0.019(4)
C18 0.075(4) 0.092(4) 0.054(3) 0.001(3) 0.000(3) 0.002(3)
C19 0.052(3) 0.046(2) 0.049(2) -0.0181(19) -0.020(2) 0.0062(19)
C20 0.057(3) 0.054(3) 0.066(3) -0.020(2) -0.021(2) 0.011(2)
C21 0.074(4) 0.048(3) 0.077(3) -0.009(2) -0.032(3) -0.003(2)
C22 0.056(3) 0.076(4) 0.065(3) -0.010(3) -0.020(3) -0.013(3)
C23 0.049(3) 0.074(4) 0.081(3) -0.019(3) -0.017(3) 0.006(2)
C24 0.067(3) 0.056(3) 0.071(3) -0.016(2) -0.027(3) 0.013(2)
C1' 0.042(2) 0.043(2) 0.043(2) -0.0151(17) -0.0132(18) 0.0054(17)
C2' 0.054(3) 0.040(2) 0.045(2) -0.0133(18) -0.007(2) -0.0057(18)
C3' 0.051(2) 0.042(2) 0.044(2) -0.0125(18) -0.0096(19) -0.0012(18)
C4' 0.051(3) 0.042(2) 0.054(2) -0.0148(19) -0.016(2) 0.0093(18)
C5' 0.060(3) 0.063(3) 0.074(3) -0.039(3) -0.009(3) 0.003(2)
C6' 0.055(3) 0.109(4) 0.052(3) -0.045(3) -0.004(2) -0.012(3)
C7' 0.050(3) 0.079(3) 0.042(2) -0.028(2) -0.013(2) 0.009(2)
C8' 0.043(2) 0.045(2) 0.043(2) -0.0162(18) -0.0099(19) 0.0057(17)
C9' 0.060(3) 0.057(3) 0.041(2) -0.022(2) -0.008(2) 0.000(2)
C10' 0.046(3) 0.098(4) 0.067(3) -0.029(3) -0.009(2) -0.008(3)
C11' 0.068(3) 0.103(4) 0.053(3) -0.018(3) -0.003(3) -0.004(3)
C12' 0.078(4) 0.041(3) 0.090(4) -0.007(2) -0.028(3) 0.009(2)
C13' 0.080(4) 0.114(5) 0.053(3) -0.037(3) -0.030(3) 0.035(3)
C14' 0.120(5) 0.097(5) 0.072(4) -0.008(3) -0.035(4) 0.041(4)
C15' 0.163(6) 0.129(5) 0.100(5) -0.020(4) -0.042(5) 0.067(5)
C16' 0.168(7) 0.190(8) 0.146(6) -0.021(6) -0.066(6) 0.090(6)
C17' 0.118(6) 0.225(8) 0.130(6) -0.050(6) -0.065(5) 0.058(6)
C18' 0.113(5) 0.182(6) 0.109(5) -0.057(5) -0.068(4) 0.050(5)
C19' 0.038(2) 0.053(3) 0.051(2) -0.021(2) -0.0070(19) 0.0069(18)
C20' 0.051(3) 0.052(3) 0.076(3) -0.015(2) -0.017(2) 0.006(2)
C21' 0.064(3) 0.058(3) 0.085(4) -0.003(3) -0.016(3) 0.009(2)
C22' 0.055(3) 0.086(4) 0.069(3) -0.016(3) -0.021(3) 0.018(3)
C23' 0.062(3) 0.072(3) 0.078(3) -0.015(3) -0.028(3) 0.002(3)
C24' 0.063(3) 0.056(3) 0.062(3) -0.019(2) -0.019(3) 0.002(2)

loop_
_atom_type_symbol
_atom_type_description
_atom_type_scat_dispersion_real
_atom_type_scat_dispersion_imag
_atom_type_scat_source
C C 0.0033 0.0016 'International Tables Vol C Tables 4.2.6.8 and 6.1.1.4'
H H 0.0000 0.0000 'International Tables Vol C Tables 4.2.6.8 and 6.1.1.4'
N N 0.0061 0.0033 'International Tables Vol C Tables 4.2.6.8 and 6.1.1.4'
O O 0.0106 0.0060 'International Tables Vol C Tables 4.2.6.8 and 6.1.1.4'
S S 0.1246 0.1234 'International Tables Vol C Tables 4.2.6.8 and 6.1.1.4'
Br Br -0.2901 2.4595 'International Tables Vol C Tables 4.2.6.8 and 6.1.1.4'

loop_
_geom_angle_atom_site_label_1
_geom_angle_atom_site_label_2
_geom_angle_atom_site_label_3
_geom_angle
O2 S1 O3 120.12(19)
O2 S1 N1 106.87(18)
O3 S1 N1 106.69(17)
O2 S1 C19 107.2(2)
O3 S1 C19 107.51(19)
N1 S1 C19 107.90(18)
O2' S1' O3' 119.96(18)
O2' S1' N1' 106.70(18)
O3' S1' N1' 106.70(18)
O2' S1' C19' 106.9(2)
O3' S1' C19' 107.88(19)
N1' S1' C19' 108.26(18)
C3 N1 C2 107.3(3)
C3 N1 S1 122.2(3)
C2 N1 S1 122.8(2)
C3' N1' C2' 106.8(3)
C3' N1' S1' 120.6(3)
C2' N1' S1' 122.3(2)
C8 C1 C2 113.4(3)
C8 C1 C4 112.1(3)
C2 C1 C4 105.1(3)
C8 C1 H1 108.7
C2 C1 H1 108.7
C4 C1 H1 108.7
N1 C2 C1 104.2(3)
N1 C2 H2A 110.9
C1 C2 H2A 110.9
N1 C2 H2B 110.9
C1 C2 H2B 110.9
H2A C2 H2B 108.9
N1 C3 C4 101.9(3)
N1 C3 H3A 111.4
C4 C3 H3A 111.4
N1 C3 H3B 111.4
C4 C3 H3B 111.4
H3A C3 H3B 109.3
C12 C4 C5 111.1(3)
C12 C4 C3 108.9(3)
C5 C4 C3 112.3(4)
C12 C4 C1 109.4(3)
C5 C4 C1 111.7(3)
C3 C4 C1 103.1(3)
C6 C5 C4 114.8(3)
C6 C5 H5A 108.6
C4 C5 H5A 108.6
C6 C5 H5B 108.6
C4 C5 H5B 108.6
H5A C5 H5B 107.5
O1 C6 C7 124.8(4)
O1 C6 C5 120.3(4)
C7 C6 C5 114.6(4)
C13 C7 C6 123.6(4)
C13 C7 C8 124.2(4)
C6 C7 C8 112.1(4)
C9 C8 C7 123.9(3)
C9 C8 C1 124.3(4)
C7 C8 C1 111.7(3)
C8 C9 C10 125.0(4)
C8 C9 C11 122.3(4)
C10 C9 C11 112.7(4)
C9 C10 H10A 109.5
C9 C10 H10B 109.5
H10A C10 H10B 109.5
C9 C10 H10C 109.5
H10A C10 H10C 109.5
H10B C10 H10C 109.5
C9 C11 H11A 109.5
C9 C11 H11B 109.5
H11A C11 H11B 109.5
C9 C11 H11C 109.5
H11A C11 H11C 109.5
H11B C11 H11C 109.5
C4 C12 H12A 109.5
C4 C12 H12B 109.5
H12A C12 H12B 109.5
C4 C12 H12C 109.5
H12A C12 H12C 109.5
H12B C12 H12C 109.5
C7 C13 C18 123.9(4)
C7 C13 C14 122.1(4)
C18 C13 C14 114.0(4)
C15 C14 C13 112.9(5)
C15 C14 H14A 109.0
C13 C14 H14A 109.0
C15 C14 H14B 109.0
C13 C14 H14B 109.0
H14A C14 H14B 107.8
C14 C15 C16 112.4(6)
C14 C15 H15A 109.1
C16 C15 H15A 109.1
C14 C15 H15B 109.1
C16 C15 H15B 109.1
H15A C15 H15B 107.9
C17 C16 C15 110.7(5)
C17 C16 H16A 109.5
C15 C16 H16A 109.5
C17 C16 H16B 109.5
C15 C16 H16B 109.5
H16A C16 H16B 108.1
C16 C17 C18 113.8(6)
C16 C17 H17A 108.8
C18 C17 H17A 108.8
C16 C17 H17B 108.8
C18 C17 H17B 108.8
H17A C17 H17B 107.7
C13 C18 C17 110.5(5)
C13 C18 H18A 109.5
C17 C18 H18A 109.5
C13 C18 H18B 109.5
C17 C18 H18B 109.5
H18A C18 H18B 108.1
C24 C19 C20 120.2(4)
C24 C19 S1 120.1(3)
C20 C19 S1 119.6(3)
C21 C20 C19 119.7(5)
C21 C20 H20 120.2
C19 C20 H20 120.2
C20 C21 C22 118.9(4)
C20 C21 H21 120.6
C22 C21 H21 120.6
C23 C22 C21 122.8(5)
C23 C22 Br1 118.2(4)
C21 C22 Br1 119.0(4)
C22 C23 C24 118.2(5)
C22 C23 H23 120.9
C24 C23 H23 120.9
C19 C24 C23 120.3(4)
C19 C24 H24 119.8
C23 C24 H24 119.8
C2' C1' C8' 113.2(3)
C2' C1' C4' 105.1(3)
C8' C1' C4' 112.0(3)
C2' C1' H1' 108.8
C8' C1' H1' 108.8
C4' C1' H1' 108.8
N1' C2' C1' 104.3(3)
N1' C2' H2'1 110.9
C1' C2' H2'1 110.9
N1' C2' H2'2 110.9
C1' C2' H2'2 110.9
H2'1 C2' H2'2 108.9
N1' C3' C4' 101.2(3)
N1' C3' H3'1 111.5
C4' C3' H3'1 111.5
N1' C3' H3'2 111.5
C4' C3' H3'2 111.5
H3'1 C3' H3'2 109.3
C3' C4' C5' 110.8(4)
C3' C4' C12' 109.0(4)
C5' C4' C12' 110.6(4)
C3' C4' C1' 104.2(3)
C5' C4' C1' 112.3(3)
C12' C4' C1' 109.7(4)
C6' C5' C4' 114.2(4)
C6' C5' H5'1 108.7
C4' C5' H5'1 108.7
C6' C5' H5'2 108.7
C4' C5' H5'2 108.7
H5'1 C5' H5'2 107.6
O1' C6' C5' 119.2(5)
O1' C6' C7' 124.0(5)
C5' C6' C7' 116.8(4)
C13' C7' C6' 126.0(5)
C13' C7' C8' 123.5(5)
C6' C7' C8' 110.5(4)
C9' C8' C7' 123.8(4)
C9' C8' C1' 124.1(4)
C7' C8' C1' 111.9(3)
C8' C9' C11' 122.9(4)
C8' C9' C10' 124.8(4)
C11' C9' C10' 112.3(4)
C9' C10' H10D 109.5
C9' C10' H10E 109.5
H10D C10' H10E 109.5
C9' C10' H10F 109.5
H10D C10' H10F 109.5
H10E C10' H10F 109.5
C9' C11' H11D 109.5
C9' C11' H11E 109.5
H11D C11' H11E 109.5
C9' C11' H11F 109.5
H11D C11' H11F 109.5
H11E C11' H11F 109.5
C4' C12' H12D 109.5
C4' C12' H12E 109.5
H12D C12' H12E 109.5
C4' C12' H12F 109.5
H12D C12' H12F 109.5
H12E C12' H12F 109.5
C7' C13' C14' 123.0(5)
C7' C13' C18' 124.9(6)
C14' C13' C18' 112.0(6)
C15' C14' C13' 113.8(7)
C15' C14' H14C 108.8
C13' C14' H14C 108.8
C15' C14' H14D 108.8
C13' C14' H14D 108.8
H14C C14' H14D 107.7
C14' C15' C16' 109.2(7)
C14' C15' H15C 109.8
C16' C15' H15C 109.8
C14' C15' H15D 109.8
C16' C15' H15D 109.8
H15C C15' H15D 108.3
C17' C16' C15' 110.5(8)
C17' C16' H16C 109.5
C15' C16' H16C 109.5
C17' C16' H16D 109.5
C15' C16' H16D 109.5
H16C C16' H16D 108.1
C16' C17' C18' 113.0(9)
C16' C17' H17C 109.0
C18' C17' H17C 109.0
C16' C17' H17D 109.0
C18' C17' H17D 109.0
H17C C17' H17D 107.8
C17' C18' C13' 110.5(6)
C17' C18' H18C 109.6
C13' C18' H18C 109.6
C17' C18' H18D 109.6
C13' C18' H18D 109.6
H18C C18' H18D 108.1
C24' C19' C20' 120.9(4)
C24' C19' S1' 119.6(3)
C20' C19' S1' 119.5(3)
C19' C20' C21' 119.1(5)
C19' C20' H20' 120.4
C21' C20' H20' 120.4
C22' C21' C20' 119.7(5)
C22' C21' H21' 120.2
C20' C21' H21' 120.1
C21' C22' C23' 120.9(5)
C21' C22' Br1' 119.7(4)
C23' C22' Br1' 119.4(4)
C24' C23' C22' 119.3(5)
C24' C23' H23' 120.3
C22' C23' H23' 120.3
C19' C24' C23' 120.1(5)
C19' C24' H24' 120.0
C23' C24' H24' 120.0

loop_
_geom_bond_atom_site_label_1
_geom_bond_atom_site_label_2
_geom_bond_distance
Br1 C22 1.901(5)
Br1' C22' 1.890(5)
S1 O2 1.418(3)
S1 O3 1.423(3)
S1 N1 1.616(3)
S1 C19 1.763(4)
S1' O2' 1.425(3)
S1' O3' 1.430(3)
S1' N1' 1.614(3)
S1' C19' 1.772(4)
N1 C3 1.455(5)
N1 C2 1.465(5)
N1' C3' 1.469(5)
N1' C2' 1.469(5)
O1 C6 1.217(5)
O1' C6' 1.220(5)
C1 C8 1.518(5)
C1 C2 1.527(5)
C1 C4 1.574(5)
C1 H1 0.9800
C2 H2A 0.9700
C2 H2B 0.9700
C3 C4 1.527(6)
C3 H3A 0.9700
C3 H3B 0.9700
C4 C12 1.518(6)
C4 C5 1.526(5)
C5 C6 1.506(6)
C5 H5A 0.9700
C5 H5B 0.9700
C6 C7 1.471(6)
C7 C13 1.364(6)
C7 C8 1.497(6)
C8 C9 1.324(6)
C9 C10 1.498(7)
C9 C11 1.516(6)
C10 H10A 0.9600
C10 H10B 0.9600
C10 H10C 0.9600
C11 H11A 0.9600
C11 H11B 0.9600
C11 H11C 0.9600
C12 H12A 0.9600
C12 H12B 0.9600
C12 H12C 0.9600
C13 C18 1.484(7)
C13 C14 1.504(6)
C14 C15 1.486(8)
C14 H14A 0.9700
C14 H14B 0.9700
C15 C16 1.527(10)
C15 H15A 0.9700
C15 H15B 0.9700
C16 C17 1.493(10)
C16 H16A 0.9700
C16 H16B 0.9700
C17 C18 1.504(9)
C17 H17A 0.9700
C17 H17B 0.9700
C18 H18A 0.9700
C18 H18B 0.9700
C19 C24 1.373(6)
C19 C20 1.391(6)
C20 C21 1.366(7)
C20 H20 0.9300
C21 C22 1.369(7)
C21 H21 0.9300
C22 C23 1.366(7)
C23 C24 1.378(7)
C23 H23 0.9300
C24 H24 0.9300
C1' C2' 1.516(5)
C1' C8' 1.523(5)
C1' C4' 1.568(5)
C1' H1' 0.9800
C2' H2'1 0.9700
C2' H2'2 0.9700
C3' C4' 1.522(6)
C3' H3'1 0.9700
C3' H3'2 0.9700
C4' C5' 1.524(6)
C4' C12' 1.535(6)
C5' C6' 1.478(7)
C5' H5'1 0.9700
C5' H5'2 0.9700
C6' C7' 1.486(7)
C7' C13' 1.319(7)
C7' C8' 1.492(6)
C8' C9' 1.324(6)
C9' C11' 1.493(6)
C9' C10' 1.509(6)
C10' H10D 0.9600
C10' H10E 0.9600
C10' H10F 0.9600
C11' H11D 0.9600
C11' H11E 0.9600
C11' H11F 0.9600
C12' H12D 0.9600
C12' H12E 0.9600
C12' H12F 0.9600
C13' C14' 1.512(9)
C13' C18' 1.522(8)
C14' C15' 1.506(9)
C14' H14C 0.9700
C14' H14D 0.9700
C15' C16' 1.561(12)
C15' H15C 0.9700
C15' H15D 0.9700
C16' C17' 1.447(13)
C16' H16C 0.9700
C16' H16D 0.9700
C17' C18' 1.514(11)
C17' H17C 0.9700
C17' H17D 0.9700
C18' H18C 0.9700
C18' H18D 0.9700
C19' C24' 1.360(6)
C19' C20' 1.374(6)
C20' C21' 1.374(7)
C20' H20' 0.9300
C21' C22' 1.363(7)
C21' H21' 0.9300
C22' C23' 1.374(7)
C23' C24' 1.365(7)
C23' H23' 0.9300
C24' H24' 0.9300

loop_
_geom_torsion_atom_site_label_1
_geom_torsion_atom_site_label_2
_geom_torsion_atom_site_label_3
_geom_torsion_atom_site_label_4
_geom_torsion
O2 S1 N1 C3 -43.4(3)
O3 S1 N1 C3 -173.1(3)
C19 S1 N1 C3 71.6(3)
O2 S1 N1 C2 170.8(3)
O3 S1 N1 C2 41.2(3)
C19 S1 N1 C2 -74.1(3)
O2' S1' N1' C3' -43.7(3)
O3' S1' N1' C3' -173.0(3)
C19' S1' N1' C3' 71.1(3)
O2' S1' N1' C2' 175.8(3)
O3' S1' N1' C2' 46.5(4)
C19' S1' N1' C2' -69.4(3)
C3 N1 C2 C1 34.6(4)
S1 N1 C2 C1 -175.4(3)
C8 C1 C2 N1 -133.3(3)
C4 C1 C2 N1 -10.5(4)
C2 N1 C3 C4 -44.4(4)
S1 N1 C3 C4 165.3(3)
N1 C3 C4 C12 -80.9(4)
N1 C3 C4 C5 155.6(3)
N1 C3 C4 C1 35.2(4)
C8 C1 C4 C12 -135.7(4)
C2 C1 C4 C12 100.6(4)
C8 C1 C4 C5 -12.3(5)
C2 C1 C4 C5 -135.9(4)
C8 C1 C4 C3 108.5(4)
C2 C1 C4 C3 -15.1(4)
C12 C4 C5 C6 173.2(4)
C3 C4 C5 C6 -64.6(5)
C1 C4 C5 C6 50.7(5)
C4 C5 C6 O1 153.1(4)
C4 C5 C6 C7 -31.8(6)
O1 C6 C7 C13 -34.5(7)
C5 C6 C7 C13 150.7(4)
O1 C6 C7 C8 150.0(5)
C5 C6 C7 C8 -24.9(5)
C13 C7 C8 C9 72.2(6)
C6 C7 C8 C9 -112.3(4)
C13 C7 C8 C1 -111.4(4)
C6 C7 C8 C1 64.2(4)
C2 C1 C8 C9 -107.4(5)
C4 C1 C8 C9 133.7(4)
C2 C1 C8 C7 76.1(4)
C4 C1 C8 C7 -42.7(5)
C7 C8 C9 C10 177.8(4)
C1 C8 C9 C10 1.8(7)
C7 C8 C9 C11 -3.8(7)
C1 C8 C9 C11 -179.8(4)
C6 C7 C13 C18 -1.4(7)
C8 C7 C13 C18 173.7(4)
C6 C7 C13 C14 179.9(4)
C8 C7 C13 C14 -5.1(7)
C7 C13 C14 C15 127.7(5)
C18 C13 C14 C15 -51.2(6)
C13 C14 C15 C16 50.4(6)
C14 C15 C16 C17 -51.6(8)
C15 C16 C17 C18 53.9(8)
C7 C13 C18 C17 -127.5(5)
C14 C13 C18 C17 51.4(6)
C16 C17 C18 C13 -53.7(7)
O2 S1 C19 C24 28.7(4)
O3 S1 C19 C24 159.2(4)
N1 S1 C19 C24 -86.1(4)
O2 S1 C19 C20 -149.9(3)
O3 S1 C19 C20 -19.4(4)
N1 S1 C19 C20 95.3(4)
C24 C19 C20 C21 0.4(7)
S1 C19 C20 C21 179.0(3)
C19 C20 C21 C22 0.2(7)
C20 C21 C22 C23 -0.7(8)
C20 C21 C22 Br1 179.7(3)
C21 C22 C23 C24 0.5(8)
Br1 C22 C23 C24 -179.8(4)
C20 C19 C24 C23 -0.5(7)
S1 C19 C24 C23 -179.1(4)
C22 C23 C24 C19 0.1(7)
C3' N1' C2' C1' 36.3(4)
S1' N1' C2' C1' -178.6(3)
C8' C1' C2' N1' -135.7(3)
C4' C1' C2' N1' -13.2(4)
C2' N1' C3' C4' -44.2(4)
S1' N1' C3' C4' 170.0(3)
N1' C3' C4' C5' 154.8(3)
N1' C3' C4' C12' -83.3(4)
N1' C3' C4' C1' 33.7(4)
C2' C1' C4' C3' -12.9(4)
C8' C1' C4' C3' 110.5(4)
C2' C1' C4' C5' -132.9(4)
C8' C1' C4' C5' -9.6(5)
C2' C1' C4' C12' 103.7(4)
C8' C1' C4' C12' -133.0(4)
C3' C4' C5' C6' -67.0(5)
C12' C4' C5' C6' 172.0(4)
C1' C4' C5' C6' 49.1(5)
C4' C5' C6' O1' 148.4(5)
C4' C5' C6' C7' -33.3(6)
O1' C6' C7' C13' -25.0(8)
C5' C6' C7' C13' 156.8(5)
O1' C6' C7' C8' 156.2(5)
C5' C6' C7' C8' -21.9(6)
C13' C7' C8' C9' 68.8(6)
C6' C7' C8' C9' -112.4(5)
C13' C7' C8' C1' -116.2(5)
C6' C7' C8' C1' 62.6(4)
C2' C1' C8' C9' -111.6(5)
C4' C1' C8' C9' 129.8(4)
C2' C1' C8' C7' 73.5(4)
C4' C1' C8' C7' -45.1(5)
C7' C8' C9' C11' -1.5(7)
C1' C8' C9' C11' -175.8(4)
C7' C8' C9' C10' 178.6(4)
C1' C8' C9' C10' 4.2(7)
C6' C7' C13' C14' 179.5(5)
C8' C7' C13' C14' -1.9(8)
C6' C7' C13' C18' -3.4(8)
C8' C7' C13' C18' 175.2(5)
C7' C13' C14' C15' 126.0(6)
C18' C13' C14' C15' -51.4(7)
C13' C14' C15' C16' 52.8(8)
C14' C15' C16' C17' -56.5(10)
C15' C16' C17' C18' 59.6(11)
C16' C17' C18' C13' -56.5(11)
C7' C13' C18' C17' -127.0(8)
C14' C13' C18' C17' 50.4(9)
O2' S1' C19' C24' 29.6(4)
O3' S1' C19' C24' 159.8(3)
N1' S1' C19' C24' -85.1(4)
O2' S1' C19' C20' -148.7(3)
O3' S1' C19' C20' -18.4(4)
N1' S1' C19' C20' 96.7(4)
C24' C19' C20' C21' 1.9(7)
S1' C19' C20' C21' -179.8(4)
C19' C20' C21' C22' -1.9(7)
C20' C21' C22' C23' 1.0(8)
C20' C21' C22' Br1' -179.1(4)
C21' C22' C23' C24' -0.1(8)
Br1' C22' C23' C24' -180.0(4)
C20' C19' C24' C23' -1.1(7)
S1' C19' C24' C23' -179.3(4)
C22' C23' C24' C19' 0.1(7)

loop_
_platon_squeeze_void_nr
_platon_squeeze_void_average_x
_platon_squeeze_void_average_y
_platon_squeeze_void_average_z
_platon_squeeze_void_volume
_platon_squeeze_void_count_electrons
_platon_squeeze_void_content
1 0.500 0.500 0.500 274 58 ' '
